data_1563958
loop_
_publ_author_name
'Spesivaya, Ekaterina S.'
'Lupanova, Ida A.'
'Konshina, Dzhamilya N.'
'Konshin, Valery V.'

_publ_section_title
;
 1,2-Bis(4-(1,3-dioxolan-2-yl)phenyl)diazene Oxide
;
_journal_issue 2
_journal_name_full Molbank
_journal_page_first M1224
_journal_paper_doi 10.3390/M1224
_journal_volume 2021
_journal_year 2021
_chemical_formula_moiety 'C18 H18 N2 O5'
_chemical_formula_sum 'C18 H18 N2 O5'
_chemical_formula_weight 342.34
_space_group_crystal_system monoclinic
_space_group_IT_number 14
_space_group_name_Hall '-P 2ybc'
_space_group_name_H-M_alt 'P 1 21/c 1'
_atom_sites_solution_hydrogens geom
_audit_creation_date 2021-04-02
_audit_creation_method
;
Olex2 1.2
(compiled 2018.05.29 svn.r3508 for OlexSys, GUI svn.r5506)
;
_cell_angle_alpha 90
_cell_angle_beta 95.627(4)
_cell_angle_gamma 90
_cell_formula_units_Z 4
_cell_length_a 4.5333(7)
_cell_length_b 21.946(4)
_cell_length_c 15.968(3)
_cell_measurement_reflns_used 2641
_cell_measurement_temperature 120
_cell_measurement_theta_max 25.32
_cell_measurement_theta_min 2.73
_cell_volume 1581.0(5)
_computing_molecular_graphics 'Olex2 (Dolomanov et al., 2009)'
_computing_publication_material 'Olex2 (Dolomanov et al., 2009)'
_computing_structure_refinement 'XL (Sheldrick, 2008)'
_diffrn_ambient_temperature 120
_diffrn_measured_fraction_theta_full 1.000
_diffrn_measured_fraction_theta_max 0.998
_diffrn_measurement_device_type 'Bruker APEX-II CCD'
_diffrn_measurement_method '\f and \w scans'
_diffrn_radiation_monochromator graphite
_diffrn_radiation_type MoK\a
_diffrn_radiation_wavelength 0.71073
_diffrn_reflns_av_R_equivalents 0.0619
_diffrn_reflns_av_unetI/netI 0.0635
_diffrn_reflns_Laue_measured_fraction_full 1.000
_diffrn_reflns_Laue_measured_fraction_max 0.998
_diffrn_reflns_limit_h_max 6
_diffrn_reflns_limit_h_min -6
_diffrn_reflns_limit_k_max 31
_diffrn_reflns_limit_k_min -31
_diffrn_reflns_limit_l_max 22
_diffrn_reflns_limit_l_min -18
_diffrn_reflns_number 17093
_diffrn_reflns_point_group_measured_fraction_full 1.000
_diffrn_reflns_point_group_measured_fraction_max 0.998
_diffrn_reflns_theta_full 25.242
_diffrn_reflns_theta_max 30.619
_diffrn_reflns_theta_min 1.582
_diffrn_standards_number 0
_exptl_absorpt_coefficient_mu 0.106
_exptl_absorpt_correction_T_max 0.7461
_exptl_absorpt_correction_T_min 0.5977
_exptl_absorpt_correction_type multi-scan
_exptl_absorpt_process_details
;
SADABS-2008/1 (Bruker,2008) was used for absorption correction.
wR2(int) was 0.1513 before and 0.0538 after correction.
The Ratio of minimum to maximum transmission is 0.8011.
The \l/2 correction factor is 0.0015.
;
_exptl_crystal_colour 'light yellow'
_exptl_crystal_colour_modifier light
_exptl_crystal_colour_primary yellow
_exptl_crystal_density_diffrn 1.438
_exptl_crystal_description needle
_exptl_crystal_F_000 720
_exptl_crystal_size_max 0.25
_exptl_crystal_size_mid 0.04
_exptl_crystal_size_min 0.04
_refine_diff_density_max 0.397
_refine_diff_density_min -0.536
_refine_diff_density_rms 0.059
_refine_ls_extinction_method none
_refine_ls_goodness_of_fit_ref 1.030
_refine_ls_hydrogen_treatment constr
_refine_ls_matrix_type full
_refine_ls_number_parameters 264
_refine_ls_number_reflns 4876
_refine_ls_number_restraints 12
_refine_ls_restrained_S_all 1.037
_refine_ls_R_factor_all 0.1119
_refine_ls_R_factor_gt 0.0636
_refine_ls_shift/su_max 0.000
_refine_ls_shift/su_mean 0.000
_refine_ls_structure_factor_coef Fsqd
_refine_ls_weighting_details 'w=1/[\s^2^(Fo^2^)+(0.0607P)^2^+0.8589P] where P=(Fo^2^+2Fc^2^)/3'
_refine_ls_weighting_scheme calc
_refine_ls_wR_factor_gt 0.1395
_refine_ls_wR_factor_ref 0.1635
_reflns_Friedel_coverage 0.000
_reflns_number_gt 3049
_reflns_number_total 4876
_reflns_threshold_expression 'I > 2\s(I)'
_cod_data_source_file s6.cif
_cod_data_source_block 1
_cod_original_cell_volume 1581.0(4)
_cod_database_code 1563958
_shelxl_version_number 2014/6
_shelx_space_group_comment
;
The symmetry employed for this shelxl refinement is uniquely defined
by the following loop, which should always be used as a source of
symmetry information in preference to the above space-group names.
They are only intended as comments.
;
_shelx_estimated_absorpt_t_max 0.996
_shelx_estimated_absorpt_t_min 0.974
_olex2_refinement_description
;
1. Fixed Uiso
 At 1.2 times of:
  All C(H) groups, All C(H,H) groups
2. Uiso/Uaniso restraints and constraints
Uanis(C10) \\sim Ueq: with sigma of 0.005 and sigma for terminal atoms of 0.01
Uanis(C15) \\sim Ueq: with sigma of 0.005 and sigma for terminal atoms of 0.01
3. Others
 Sof(H9B)=Sof(H6B)=Sof(N2')=Sof(N1')=1-FVAR(1)
 Sof(N1)=Sof(N2)=Sof(H9A)=Sof(H6A)=FVAR(1)
 Sof(C7')=Sof(C8')=Sof(H8')=1-FVAR(2)
 Sof(C7)=Sof(C8)=Sof(H8)=FVAR(2)
4.a Ternary CH refined with riding coordinates:
 C1(H1), C16(H16)
4.b Secondary CH2 refined with riding coordinates:
 C17(H17A,H17B), C18(H18A,H18B), C3(H3A,H3B), C2(H2A,H2B)
4.c Aromatic/amide H refined with riding coordinates:
 C14(H14), C12(H12), C5(H5), C11(H11), C9(H9A), C9(H9B), C15(H15), C6(H6A),
 C6(H6B), C8(H8), C8'(H8')
;
_olex2_submission_special_instructions 'No special instructions were received'

loop_
_space_group_symop_operation_xyz
'x, y, z'
'-x, y+1/2, -z+1/2'
'-x, -y, -z'
'x, -y-1/2, z-1/2'

loop_
_atom_site_label
_atom_site_type_symbol
_atom_site_fract_x
_atom_site_fract_y
_atom_site_fract_z
_atom_site_U_iso_or_equiv
_atom_site_adp_type
_atom_site_occupancy
_atom_site_site_symmetry_order
_atom_site_calc_flag
_atom_site_refinement_flags_posn
_atom_site_refinement_flags_adp
_atom_site_refinement_flags_occupancy
_atom_site_disorder_assembly
_atom_site_disorder_group
O4 O 1.0369(3) 0.33810(6) 0.13208(9) 0.0328(4) Uani 1 1 d . . . . .
O5 O 1.1234(3) 0.41099(7) 0.03869(9) 0.0328(3) Uani 1 1 d . . . . .
O3 O 0.2924(3) 0.61828(6) 0.23848(9) 0.0319(3) Uani 1 1 d . . . . .
O1 O -0.2986(4) 0.75363(6) 0.56954(10) 0.0356(4) Uani 1 1 d . . . . .
O2 O -0.3996(4) 0.66750(7) 0.63721(9) 0.0384(4) Uani 1 1 d . . . . .
C13 C 0.9249(4) 0.44261(8) 0.16826(12) 0.0205(4) Uani 1 1 d . . . . .
C4 C -0.2358(4) 0.65930(8) 0.49869(12) 0.0231(4) Uani 1 1 d . . . . .
C1 C -0.4145(4) 0.69379(8) 0.55716(12) 0.0224(4) Uani 1 1 d . . . . .
H1 H -0.6259 0.6960 0.5327 0.027 Uiso 1 1 calc R . . . .
C16 C 1.1258(4) 0.39971(8) 0.12517(12) 0.0245(4) Uani 1 1 d . . . . .
H16 H 1.3332 0.4042 0.1522 0.029 Uiso 1 1 calc R . . . .
C14 C 0.8292(5) 0.49721(9) 0.13080(14) 0.0295(4) Uani 1 1 d . . . . .
H14 H 0.8869 0.5074 0.0769 0.035 Uiso 1 1 calc R . . . .
N1 N 0.3077(7) 0.55518(13) 0.3533(2) 0.0207(7) Uani 0.684(8) 1 d . . P A 1
C12 C 0.8436(4) 0.42829(9) 0.24769(13) 0.0286(4) Uani 1 1 d . . . . .
H12 H 0.9113 0.3915 0.2744 0.034 Uiso 1 1 calc R . . . .
N2 N 0.3766(6) 0.56910(12) 0.27979(17) 0.0191(8) Uani 0.684(8) 1 d . . P A 1
C5 C -0.0927(5) 0.60475(9) 0.52315(16) 0.0332(5) Uani 1 1 d . . . . .
H5 H -0.1142 0.5879 0.5770 0.040 Uiso 1 1 calc R . . . .
C11 C 0.6633(5) 0.46768(11) 0.28827(14) 0.0353(5) Uani 1 1 d . . . . .
H11 H 0.6054 0.4579 0.3423 0.042 Uiso 1 1 calc R . . . .
C9 C -0.2084(5) 0.68257(12) 0.41963(14) 0.0356(5) Uani 1 1 d . . . . .
H9A H -0.2986 0.7197 0.4003 0.043 Uiso 0.684(8) 1 calc R . P A 1
H9B H -0.3328 0.7167 0.4062 0.043 Uiso 0.316(8) 1 calc R . P A 2
C17 C 0.8250(5) 0.32729(10) 0.06081(15) 0.0345(5) Uani 1 1 d . . . . .
H17A H 0.6206 0.3281 0.0776 0.041 Uiso 1 1 calc R . . . .
H17B H 0.8603 0.2872 0.0350 0.041 Uiso 1 1 calc R . . . .
C10 C 0.5687(4) 0.52207(10) 0.24803(16) 0.0368(6) Uani 1 1 d . U . . .
C15 C 0.6519(5) 0.53704(10) 0.17034(16) 0.0368(5) Uani 1 1 d . U . . .
H15 H 0.5885 0.5743 0.1441 0.044 Uiso 1 1 calc R . . . .
C18 C 0.8716(5) 0.37829(12) 0.00020(15) 0.0415(6) Uani 1 1 d . . . . .
H18A H 0.9120 0.3619 -0.0553 0.050 Uiso 1 1 calc R . . . .
H18B H 0.6950 0.4050 -0.0074 0.050 Uiso 1 1 calc R . . . .
C7 C 0.1256(14) 0.5915(5) 0.3970(4) 0.0167(12) Uani 0.57(3) 1 d . . P A 1
C6 C 0.0798(5) 0.57540(10) 0.46886(19) 0.0454(7) Uani 1 1 d . . . . .
H6A H 0.1737 0.5388 0.4889 0.054 Uiso 0.684(8) 1 calc R . P A 1
H6B H 0.1827 0.5384 0.4821 0.054 Uiso 0.316(8) 1 calc R . P A 2
C3 C -0.4662(6) 0.71613(11) 0.69239(15) 0.0444(6) Uani 1 1 d . . . . .
H3A H -0.3483 0.7123 0.7477 0.053 Uiso 1 1 calc R . . . .
H3B H -0.6794 0.7162 0.7011 0.053 Uiso 1 1 calc R . . . .
C8 C -0.0273(14) 0.6450(5) 0.3674(4) 0.0182(14) Uani 0.57(3) 1 d . . P A 1
H8 H -0.0124 0.6573 0.3109 0.022 Uiso 0.57(3) 1 calc R . P A 1
C2 C -0.3837(7) 0.77317(12) 0.64777(17) 0.0525(7) Uani 1 1 d . . . . .
H2A H -0.5550 0.8013 0.6396 0.063 Uiso 1 1 calc R . . . .
H2B H -0.2178 0.7944 0.6806 0.063 Uiso 1 1 calc R . . . .
N2' N 0.2628(12) 0.5919(2) 0.3078(3) 0.0182(17) Uani 0.316(8) 1 d . . P A 2
N1' N 0.3843(14) 0.5403(3) 0.3241(4) 0.0197(15) Uani 0.316(8) 1 d . . P A 2
C7' C 0.088(2) 0.6117(9) 0.3785(11) 0.024(3) Uani 0.43(3) 1 d . . P A 2
C8' C -0.046(2) 0.6674(11) 0.3589(7) 0.032(3) Uani 0.43(3) 1 d . . P A 2
H8' H -0.0246 0.6908 0.3098 0.039 Uiso 0.43(3) 1 calc R . P A 2

loop_
_atom_site_aniso_label
_atom_site_aniso_U_11
_atom_site_aniso_U_22
_atom_site_aniso_U_33
_atom_site_aniso_U_23
_atom_site_aniso_U_13
_atom_site_aniso_U_12
O4 0.0423(9) 0.0234(7) 0.0324(8) -0.0034(6) 0.0015(7) 0.0036(6)
O5 0.0297(8) 0.0429(8) 0.0275(8) -0.0005(6) 0.0117(6) -0.0003(6)
O3 0.0375(8) 0.0303(7) 0.0287(8) 0.0123(6) 0.0068(6) 0.0023(6)
O1 0.0526(10) 0.0238(7) 0.0326(8) -0.0079(6) 0.0142(7) -0.0069(7)
O2 0.0605(11) 0.0299(7) 0.0274(8) 0.0056(6) 0.0174(7) 0.0122(7)
C13 0.0123(7) 0.0240(8) 0.0248(9) -0.0031(7) -0.0001(7) -0.0028(6)
C4 0.0166(8) 0.0263(9) 0.0268(10) -0.0067(7) 0.0035(7) -0.0060(7)
C1 0.0219(9) 0.0211(8) 0.0245(10) -0.0013(7) 0.0038(7) -0.0003(7)
C16 0.0170(8) 0.0294(9) 0.0272(10) -0.0031(7) 0.0026(7) 0.0015(7)
C14 0.0271(10) 0.0265(9) 0.0347(12) 0.0019(8) 0.0023(9) -0.0006(8)
N1 0.0226(14) 0.0238(13) 0.0161(15) 0.0013(11) 0.0040(11) -0.0023(10)
C12 0.0254(10) 0.0326(10) 0.0279(11) -0.0022(8) 0.0029(8) -0.0016(8)
N2 0.0190(13) 0.0186(12) 0.0196(14) 0.0016(10) 0.0010(10) -0.0017(10)
C5 0.0288(11) 0.0222(9) 0.0504(14) -0.0071(9) 0.0137(10) -0.0021(8)
C11 0.0251(10) 0.0524(13) 0.0297(11) -0.0136(10) 0.0092(9) -0.0079(9)
C9 0.0225(10) 0.0586(14) 0.0253(11) -0.0029(10) 0.0012(8) -0.0041(9)
C17 0.0207(9) 0.0334(11) 0.0493(14) -0.0150(9) 0.0026(9) 0.0002(8)
C10 0.0150(9) 0.0372(11) 0.0570(15) -0.0260(10) -0.0026(9) 0.0003(8)
C15 0.0306(11) 0.0276(10) 0.0506(14) -0.0067(9) -0.0039(10) 0.0053(8)
C18 0.0358(12) 0.0601(15) 0.0276(12) -0.0091(10) -0.0017(10) 0.0045(11)
C7 0.0173(18) 0.004(3) 0.027(2) 0.0008(18) -0.0039(16) 0.0037(16)
C6 0.0305(12) 0.0309(11) 0.078(2) -0.0222(12) 0.0212(12) -0.0071(9)
C3 0.0618(16) 0.0450(13) 0.0287(12) -0.0015(10) 0.0165(11) 0.0184(12)
C8 0.025(2) 0.014(3) 0.016(2) 0.002(2) 0.0048(15) -0.002(2)
C2 0.078(2) 0.0416(13) 0.0401(15) -0.0162(11) 0.0177(14) 0.0042(13)
N2' 0.019(3) 0.015(3) 0.020(3) 0.002(2) 0.004(2) -0.002(2)
N1' 0.019(3) 0.024(3) 0.016(3) 0.004(2) 0.005(2) -0.003(2)
C7' 0.012(3) 0.021(6) 0.039(5) -0.018(5) 0.010(3) -0.002(3)
C8' 0.029(3) 0.036(7) 0.032(4) -0.003(4) -0.002(3) -0.005(4)

loop_
_atom_type_symbol
_atom_type_description
_atom_type_scat_dispersion_real
_atom_type_scat_dispersion_imag
_atom_type_scat_source
C C 0.0033 0.0016 'International Tables Vol C Tables 4.2.6.8 and 6.1.1.4'
H H 0.0000 0.0000 'International Tables Vol C Tables 4.2.6.8 and 6.1.1.4'
N N 0.0061 0.0033 'International Tables Vol C Tables 4.2.6.8 and 6.1.1.4'
O O 0.0106 0.0060 'International Tables Vol C Tables 4.2.6.8 and 6.1.1.4'

loop_
_geom_angle_atom_site_label_1
_geom_angle_atom_site_label_2
_geom_angle_atom_site_label_3
_geom_angle
_geom_angle_site_symmetry_1
_geom_angle_site_symmetry_3
_geom_angle_publ_flag
C16 O4 C17 105.61(15) . . ?
C16 O5 C18 105.23(16) . . ?
C2 O1 C1 105.95(17) . . ?
C1 O2 C3 105.09(15) . . ?
C14 C13 C16 120.98(18) . . ?
C14 C13 C12 119.19(18) . . ?
C12 C13 C16 119.79(17) . . ?
C5 C4 C1 121.47(18) . . ?
C9 C4 C1 119.07(18) . . ?
C9 C4 C5 119.45(19) . . ?
O1 C1 C4 109.77(15) . . ?
O2 C1 O1 105.67(15) . . ?
O2 C1 C4 112.35(15) . . ?
O4 C16 C13 111.57(15) . . ?
O5 C16 O4 105.68(15) . . ?
O5 C16 C13 112.90(16) . . ?
C15 C14 C13 121.3(2) . . ?
N2 N1 C7 122.4(5) . . ?
C13 C12 C11 120.3(2) . . ?
O3 N2 C10 124.1(3) . . ?
N1 N2 O3 125.2(3) . . ?
N1 N2 C10 110.7(3) . . ?
C6 C5 C4 119.9(2) . . ?
C12 C11 C10 118.8(2) . . ?
C4 C9 C8 114.5(4) . . ?
C8' C9 C4 133.5(11) . . ?
O4 C17 C18 105.15(17) . . ?
C11 C10 N2 127.1(2) . . ?
C11 C10 N1' 91.4(3) . . ?
C15 C10 N2 111.6(2) . . ?
C15 C10 C11 121.28(19) . . ?
C15 C10 N1' 147.3(3) . . ?
C10 C15 C14 119.1(2) . . ?
O5 C18 C17 104.59(17) . . ?
N1 C7 C8 127.1(6) . . ?
C6 C7 N1 117.7(9) . . ?
C6 C7 C8 115.2(7) . . ?
C5 C6 C7' 112.7(5) . . ?
C7 C6 C5 127.2(5) . . ?
O2 C3 C2 104.52(18) . . ?
C7 C8 C9 123.5(6) . . ?
O1 C2 C3 105.59(18) . . ?
O3 N2' N1' 120.2(8) . . ?
O3 N2' C7' 129.2(11) . . ?
N1' N2' C7' 110.6(11) . . ?
N2' N1' C10 108.5(6) . . ?
N2' C7' C6 125.1(14) . . ?
C8' C7' C6 125.1(6) . . ?
C8' C7' N2' 109.6(14) . . ?
C9 C8' C7' 108.7(10) . . ?

loop_
_geom_bond_atom_site_label_1
_geom_bond_atom_site_label_2
_geom_bond_distance
_geom_bond_site_symmetry_2
_geom_bond_publ_flag
O4 C16 1.418(2) . ?
O4 C17 1.435(3) . ?
O5 C16 1.402(2) . ?
O5 C18 1.435(3) . ?
O3 N2 1.303(3) . ?
O3 N2' 1.267(5) . ?
O1 C1 1.421(2) . ?
O1 C2 1.410(3) . ?
O2 C1 1.398(2) . ?
O2 C3 1.435(3) . ?
C13 C16 1.521(3) . ?
C13 C14 1.390(3) . ?
C13 C12 1.391(3) . ?
C4 C1 1.500(3) . ?
C4 C5 1.399(3) . ?
C4 C9 1.379(3) . ?
C14 C15 1.381(3) . ?
N1 N2 1.281(5) . ?
N1 C7 1.385(9) . ?
C12 C11 1.392(3) . ?
N2 C10 1.472(4) . ?
C5 C6 1.383(3) . ?
C11 C10 1.403(3) . ?
C9 C8 1.478(7) . ?
C9 C8' 1.315(11) . ?
C17 C18 1.508(3) . ?
C10 C15 1.372(4) . ?
C10 N1' 1.591(9) . ?
C7 C6 1.237(8) . ?
C7 C8 1.420(5) . ?
C6 C7' 1.65(2) . ?
C3 C2 1.506(4) . ?
N2' N1' 1.275(10) . ?
N2' C7' 1.506(10) . ?
C7' C8' 1.388(9) . ?
